data_1519175
loop_
_publ_author_name
'Hepworth, John D.'
'Gabbutt, Chris D.'
'Hibbs, Dai E.'
'Hursthouse, Michael B.'
'Lamond, Steven J.'

_publ_section_title
;
 C31H28O3S
;
_journal_name_full 'Crystal Structure Report Archive'
_journal_page_first 797
_journal_year 1996
_chemical_formula_sum 'C31 H28 O3 S'
_chemical_formula_weight 480.59
_space_group_IT_number 2
_symmetry_cell_setting triclinic
_symmetry_space_group_name_Hall '-P 1'
_symmetry_space_group_name_H-M 'P -1'
_atom_sites_solution_hydrogens geom
_atom_sites_solution_primary direct
_atom_sites_solution_secondary difmap
_cell_angle_alpha 64.610(3)
_cell_angle_beta 68.140(10)
_cell_angle_gamma 79.900(8)
_cell_formula_units_Z 2
_cell_length_a 10.8900(10)
_cell_length_b 11.065(3)
_cell_length_c 12.8760(10)
_cell_measurement_temperature 293(2)
_cell_volume 1300.7(4)
_computing_cell_refinement REFINE
_computing_data_collection 'MADNES (Pflugrath & Messerschmidt, 1989)'
_computing_data_reduction 'ABSURD (Karaulov, 1992)'
_computing_publication_material SHELXL97
_computing_structure_refinement 'SHELXL97 (Sheldrick, 2008)'
_computing_structure_solution 'SIR2004 (Cascarano, Giacovazzo &et al., 2005)'
_diffrn_ambient_temperature 293(2)
_diffrn_measured_fraction_theta_full 0.755
_diffrn_measured_fraction_theta_max 0.755
_diffrn_measurement_device_type 'Delft instruments FAST area detector'
_diffrn_measurement_method 'Intensity measurements as described by Darr, Drake, Hursthouse & Malik (1993)'
_diffrn_radiation_monochromator graphite
_diffrn_radiation_source 'rotating anode generator'
_diffrn_radiation_type MoK\a
_diffrn_radiation_wavelength 0.71069
_diffrn_reflns_av_R_equivalents 0.0000
_diffrn_reflns_av_sigmaI/netI 0.0691
_diffrn_reflns_limit_h_max 11
_diffrn_reflns_limit_h_min -11
_diffrn_reflns_limit_k_max 12
_diffrn_reflns_limit_k_min -11
_diffrn_reflns_limit_l_max 14
_diffrn_reflns_limit_l_min 0
_diffrn_reflns_number 3436
_diffrn_reflns_theta_full 24.96
_diffrn_reflns_theta_max 24.96
_diffrn_reflns_theta_min 1.86
_exptl_absorpt_coefficient_mu 0.154
_exptl_absorpt_correction_type none
_exptl_crystal_density_diffrn 1.227
_exptl_crystal_density_method 'not measured'
_exptl_crystal_F_000 508
_exptl_crystal_size_max 0.25
_exptl_crystal_size_mid 0.21
_exptl_crystal_size_min 0.16
_refine_diff_density_max 0.204
_refine_diff_density_min -0.149
_refine_diff_density_rms 0.038
_refine_ls_extinction_coef 0
_refine_ls_extinction_method none
_refine_ls_goodness_of_fit_ref 0.908
_refine_ls_hydrogen_treatment constr
_refine_ls_matrix_type full
_refine_ls_number_parameters 319
_refine_ls_number_reflns 3436
_refine_ls_number_restraints 0
_refine_ls_restrained_S_all 0.908
_refine_ls_R_factor_all 0.0560
_refine_ls_R_factor_gt 0.0400
_refine_ls_shift/su_max 0.000
_refine_ls_shift/su_mean 0.000
_refine_ls_structure_factor_coef Fsqd
_refine_ls_weighting_details 'calc w=1/[\s^2^(Fo^2^)+(0.0439P)^2^+0.0000P] where P=(Fo^2^+2Fc^2^)/3'
_refine_ls_weighting_scheme calc
_refine_ls_wR_factor_gt 0.0882
_refine_ls_wR_factor_ref 0.0935
_reflns_number_gt 2343
_reflns_number_total 3436
_reflns_threshold_expression >2\s(I)
_cod_data_source_file eCrystal-797.cif
_cod_data_source_block 03hur982
_cod_depositor_comments
;
Citation :
Hepworth, John D. and Gabbutt, Chris D. and Hibbs, Dai E. and 
Hursthouse, Michael B. and Lamond, Steven J. (1996) 
University of Southampton, Crystal Structure Report Archive. 

More at:
http://ecrystals.chem.soton.ac.uk/797/

The following automatic conversions were performed:

'_symmetry_cell_setting' value 'Triclinic' changed to 'triclinic'
according to the built-in table from CIF Core dictionary named
'cif_core.dic' version 2.4.1 from 2010-06-29.

Automatic conversion script
Id: cif_fix_values 3105 2015-03-04 15:46:00Z robertas 
;
_cod_original_sg_symbol_H-M P-1
_cod_database_code 1519175

loop_
_symmetry_equiv_pos_as_xyz
'x, y, z'
'-x, -y, -z'

loop_
_atom_site_label
_atom_site_type_symbol
_atom_site_fract_x
_atom_site_fract_y
_atom_site_fract_z
_atom_site_U_iso_or_equiv
_atom_site_adp_type
_atom_site_occupancy
_atom_site_symmetry_multiplicity
_atom_site_calc_flag
_atom_site_refinement_flags
_atom_site_disorder_assembly
_atom_site_disorder_group
S001 S 0.31878(7) 0.04137(6) 1.09003(5) 0.0605(2) Uani 1 1 d . . .
O002 O 0.44696(17) 0.25351(18) 0.54490(14) 0.0696(5) Uani 1 1 d . . .
O003 O 0.4794(2) 0.39195(18) 0.91813(14) 0.0774(6) Uani 1 1 d . . .
H003 H 0.4677 0.4132 0.8531 0.116 Uiso 1 1 calc R . .
O004 O 0.40663(17) 0.34685(18) 0.76733(14) 0.0654(5) Uani 1 1 d . . .
C005 C 0.3053(2) 0.4493(2) 0.54758(18) 0.0464(6) Uani 1 1 d . . .
H005 H 0.3727 0.5035 0.5400 0.056 Uiso 1 1 calc R . .
C006 C 0.1136(2) 0.5825(2) 0.65094(17) 0.0405(6) Uani 1 1 d . . .
C007 C 0.1452(2) 0.3332(2) 0.73940(18) 0.0404(6) Uani 1 1 d . . .
C008 C 0.1864(2) 0.6938(2) 0.61491(19) 0.0524(6) Uani 1 1 d . . .
H008 H 0.2783 0.6871 0.5898 0.063 Uiso 1 1 calc R . .
C009 C 0.0368(2) 0.3049(2) 0.85803(18) 0.0422(6) Uani 1 1 d . . .
C010 C 0.1802(2) 0.4550(2) 0.64962(18) 0.0404(6) Uani 1 1 d . . .
C011 C 0.0479(2) 0.3459(2) 0.9424(2) 0.0550(7) Uani 1 1 d . . .
H011 H 0.1233 0.3902 0.9237 0.066 Uiso 1 1 calc R . .
C012 C 0.2415(2) 0.2224(2) 0.71662(19) 0.0452(6) Uani 1 1 d . . .
C013 C 0.3466(2) 0.3021(2) 0.5964(2) 0.0492(6) Uani 1 1 d . . .
C014 C 0.3731(2) 0.0857(2) 1.17961(19) 0.0503(6) Uani 1 1 d . . .
C015 C 0.3001(2) 0.1480(2) 0.81977(19) 0.0521(6) Uani 1 1 d . . .
H01A H 0.2302 0.0986 0.8933 0.062 Uiso 1 1 calc R . .
H01B H 0.3657 0.0834 0.7984 0.062 Uiso 1 1 calc R . .
C016 C -0.0235(2) 0.5967(2) 0.68748(19) 0.0507(6) Uani 1 1 d . . .
H016 H -0.0745 0.5241 0.7116 0.061 Uiso 1 1 calc R . .
C017 C 0.3735(2) 0.1923(2) 0.96657(19) 0.0494(6) Uani 1 1 d . . .
C018 C 0.3632(2) 0.2354(3) 0.8471(2) 0.0512(6) Uani 1 1 d . . .
C019 C 0.1813(3) 0.1167(2) 0.7025(2) 0.0584(7) Uani 1 1 d . . .
H01C H 0.2505 0.0527 0.6850 0.070 Uiso 1 1 calc R . .
H01D H 0.1150 0.0686 0.7798 0.070 Uiso 1 1 calc R . .
C020 C 0.4301(2) 0.2115(2) 1.1185(2) 0.0494(6) Uani 1 1 d . . .
C021 C 0.4300(2) 0.2707(3) 0.9950(2) 0.0523(6) Uani 1 1 d . . .
C022 C 0.2925(3) 0.4922(2) 0.42133(18) 0.0635(8) Uani 1 1 d . . .
H02A H 0.3732 0.4655 0.3699 0.076 Uiso 1 1 calc R . .
H02B H 0.2207 0.4430 0.4310 0.076 Uiso 1 1 calc R . .
C023 C 0.3634(3) 0.0085(3) 1.3020(2) 0.0639(8) Uani 1 1 d . . .
H023 H 0.3259 -0.0758 1.3438 0.077 Uiso 1 1 calc R . .
C024 C -0.0114(3) 0.8250(3) 0.6527(2) 0.0671(8) Uani 1 1 d . . .
H024 H -0.0531 0.9057 0.6533 0.080 Uiso 1 1 calc R . .
C025 C -0.0856(3) 0.7167(3) 0.6887(2) 0.0612(7) Uani 1 1 d . . .
H025 H -0.1775 0.7240 0.7139 0.073 Uiso 1 1 calc R . .
C026 C 0.4770(2) 0.2640(3) 1.1773(2) 0.0626(7) Uani 1 1 d . . .
H026 H 0.5145 0.3482 1.1367 0.075 Uiso 1 1 calc R . .
C027 C -0.0769(3) 0.2390(2) 0.8893(2) 0.0590(7) Uani 1 1 d . . .
H027 H -0.0862 0.2095 0.8350 0.071 Uiso 1 1 calc R . .
C028 C 0.1247(3) 0.8141(2) 0.6156(2) 0.0654(7) Uani 1 1 d . . .
H028 H 0.1750 0.8874 0.5912 0.078 Uiso 1 1 calc R . .
C029 C 0.1178(3) 0.1715(3) 0.6033(2) 0.0747(9) Uani 1 1 d . . .
H02C H 0.0557 0.2418 0.6143 0.112 Uiso 1 1 calc R . .
H02D H 0.0726 0.1011 0.6083 0.112 Uiso 1 1 calc R . .
H02E H 0.1851 0.2062 0.5247 0.112 Uiso 1 1 calc R . .
C030 C -0.0515(3) 0.3216(3) 1.0534(2) 0.0672(8) Uani 1 1 d . . .
H030 H -0.0422 0.3492 1.1088 0.081 Uiso 1 1 calc R . .
C031 C 0.4113(3) 0.0621(3) 1.3576(2) 0.0695(8) Uani 1 1 d . . .
H031 H 0.4065 0.0123 1.4383 0.083 Uiso 1 1 calc R . .
C032 C 0.4664(3) 0.1875(3) 1.2976(2) 0.0687(8) Uani 1 1 d . . .
H032 H 0.4967 0.2207 1.3388 0.082 Uiso 1 1 calc R . .
C033 C 0.2677(3) 0.6387(3) 0.3557(2) 0.0823(9) Uani 1 1 d . . .
H03A H 0.1813 0.6638 0.3987 0.123 Uiso 1 1 calc R . .
H03B H 0.2728 0.6563 0.2744 0.123 Uiso 1 1 calc R . .
H03C H 0.3332 0.6897 0.3520 0.123 Uiso 1 1 calc R . .
C034 C -0.1629(3) 0.2575(3) 1.0822(2) 0.0758(9) Uani 1 1 d . . .
H034 H -0.2294 0.2414 1.1571 0.091 Uiso 1 1 calc R . .
C035 C -0.1772(3) 0.2165(3) 1.0006(3) 0.0727(8) Uani 1 1 d . . .
H035 H -0.2538 0.1738 1.0198 0.087 Uiso 1 1 calc R . .

loop_
_atom_site_aniso_label
_atom_site_aniso_U_11
_atom_site_aniso_U_22
_atom_site_aniso_U_33
_atom_site_aniso_U_23
_atom_site_aniso_U_13
_atom_site_aniso_U_12
S001 0.0752(5) 0.0478(4) 0.0544(4) -0.0133(3) -0.0248(4) -0.0030(3)
O002 0.0653(13) 0.0721(13) 0.0570(10) -0.0306(9) -0.0110(10) 0.0244(10)
O003 0.0930(15) 0.0712(14) 0.0572(10) -0.0071(10) -0.0219(11) -0.0320(11)
O004 0.0665(13) 0.0650(13) 0.0519(9) -0.0060(9) -0.0198(9) -0.0171(10)
C005 0.0446(16) 0.0485(15) 0.0424(12) -0.0208(11) -0.0101(12) 0.0048(12)
C006 0.0401(15) 0.0398(14) 0.0383(12) -0.0143(10) -0.0110(12) -0.0010(12)
C007 0.0386(14) 0.0420(14) 0.0425(12) -0.0197(11) -0.0134(12) 0.0021(11)
C008 0.0454(16) 0.0507(17) 0.0530(13) -0.0229(12) -0.0052(13) -0.0010(13)
C009 0.0415(15) 0.0360(14) 0.0439(12) -0.0126(10) -0.0139(12) 0.0026(11)
C010 0.0385(15) 0.0412(14) 0.0424(12) -0.0194(11) -0.0134(12) 0.0037(11)
C011 0.0501(17) 0.0597(17) 0.0538(14) -0.0247(13) -0.0126(14) -0.0023(13)
C012 0.0475(16) 0.0438(14) 0.0458(12) -0.0191(11) -0.0196(12) 0.0075(12)
C013 0.0489(17) 0.0566(16) 0.0469(13) -0.0259(12) -0.0194(13) 0.0093(13)
C014 0.0441(16) 0.0526(16) 0.0489(13) -0.0208(12) -0.0158(13) 0.0141(13)
C015 0.0542(17) 0.0472(16) 0.0504(13) -0.0206(12) -0.0151(13) 0.0074(12)
C016 0.0489(17) 0.0456(15) 0.0536(13) -0.0183(12) -0.0158(13) 0.0015(12)
C017 0.0470(16) 0.0511(16) 0.0461(13) -0.0154(11) -0.0164(12) 0.0003(12)
C018 0.0413(16) 0.0516(17) 0.0518(14) -0.0155(13) -0.0148(13) 0.0048(13)
C019 0.0731(19) 0.0434(16) 0.0695(15) -0.0284(13) -0.0326(15) 0.0086(13)
C020 0.0405(16) 0.0538(17) 0.0498(13) -0.0207(12) -0.0122(13) 0.0027(13)
C021 0.0441(16) 0.0534(17) 0.0476(14) -0.0130(13) -0.0105(13) -0.0026(13)
C022 0.075(2) 0.0608(18) 0.0434(13) -0.0182(12) -0.0134(14) 0.0033(15)
C023 0.071(2) 0.0603(18) 0.0541(15) -0.0192(14) -0.0234(15) 0.0102(14)
C024 0.077(2) 0.0443(17) 0.0707(17) -0.0251(14) -0.0199(17) 0.0146(16)
C025 0.0501(17) 0.0603(19) 0.0664(16) -0.0274(14) -0.0166(14) 0.0145(15)
C026 0.0567(18) 0.0713(19) 0.0623(16) -0.0312(14) -0.0157(15) -0.0043(14)
C027 0.0516(18) 0.0587(17) 0.0599(15) -0.0197(13) -0.0118(15) -0.0103(14)
C028 0.073(2) 0.0444(17) 0.0684(16) -0.0251(13) -0.0058(16) -0.0082(15)
C029 0.095(2) 0.0625(19) 0.0926(19) -0.0415(16) -0.0489(19) 0.0052(16)
C030 0.066(2) 0.078(2) 0.0506(15) -0.0273(14) -0.0094(16) -0.0027(17)
C031 0.068(2) 0.082(2) 0.0505(15) -0.0243(15) -0.0201(15) 0.0147(17)
C032 0.058(2) 0.096(2) 0.0617(17) -0.0429(17) -0.0189(15) 0.0053(17)
C033 0.093(2) 0.079(2) 0.0554(15) -0.0192(14) -0.0253(16) 0.0257(17)
C034 0.072(2) 0.076(2) 0.0529(16) -0.0188(15) 0.0005(16) -0.0043(18)
C035 0.055(2) 0.0614(19) 0.0761(19) -0.0134(15) -0.0026(17) -0.0194(15)

loop_
_atom_type_symbol
_atom_type_description
_atom_type_scat_dispersion_real
_atom_type_scat_dispersion_imag
_atom_type_scat_source
C C 0.0033 0.0016 'International Tables Vol C Tables 4.2.6.8 and 6.1.1.4'
H H 0.0000 0.0000 'International Tables Vol C Tables 4.2.6.8 and 6.1.1.4'
O O 0.0106 0.0060 'International Tables Vol C Tables 4.2.6.8 and 6.1.1.4'
S S 0.1246 0.1234 'International Tables Vol C Tables 4.2.6.8 and 6.1.1.4'

loop_
_geom_angle_atom_site_label_1
_geom_angle_atom_site_label_2
_geom_angle_atom_site_label_3
_geom_angle
_geom_angle_site_symmetry_1
_geom_angle_site_symmetry_3
C014 S001 C017 90.77(12) . .
C021 O003 H003 109.5 . .
C010 C005 C013 102.37(17) . .
C010 C005 C022 116.82(18) . .
C013 C005 C022 110.51(18) . .
C010 C005 H005 108.9 . .
C013 C005 H005 108.9 . .
C022 C005 H005 108.9 . .
C016 C006 C008 117.5(2) . .
C016 C006 C010 121.6(2) . .
C008 C006 C010 120.9(2) . .
C010 C007 C009 126.0(2) . .
C010 C007 C012 113.04(19) . .
C009 C007 C012 120.45(18) . .
C028 C008 C006 121.3(2) . .
C028 C008 H008 119.3 . .
C006 C008 H008 119.3 . .
C027 C009 C011 117.8(2) . .
C027 C009 C007 122.7(2) . .
C011 C009 C007 119.5(2) . .
C007 C010 C006 125.5(2) . .
C007 C010 C005 112.17(19) . .
C006 C010 C005 122.13(18) . .
C030 C011 C009 120.9(3) . .
C030 C011 H011 119.5 . .
C009 C011 H011 119.5 . .
C007 C012 C013 101.42(18) . .
C007 C012 C015 111.43(17) . .
C013 C012 C015 111.73(18) . .
C007 C012 C019 114.42(19) . .
C013 C012 C019 110.57(18) . .
C015 C012 C019 107.30(18) . .
O002 C013 C005 124.7(2) . .
O002 C013 C012 124.5(2) . .
C005 C013 C012 110.69(19) . .
C020 C014 C023 120.3(2) . .
C020 C014 S001 113.24(16) . .
C023 C014 S001 126.4(2) . .
C018 C015 C012 114.95(19) . .
C018 C015 H01A 108.5 . .
C012 C015 H01A 108.5 . .
C018 C015 H01B 108.5 . .
C012 C015 H01B 108.5 . .
H01A C015 H01B 107.5 . .
C025 C016 C006 121.4(2) . .
C025 C016 H016 119.3 . .
C006 C016 H016 119.3 . .
C021 C017 C018 121.9(2) . .
C021 C017 S001 111.83(16) . .
C018 C017 S001 126.3(2) . .
O004 C018 C017 119.2(2) . .
O004 C018 C015 120.4(2) . .
C017 C018 C015 120.4(2) . .
C029 C019 C012 115.21(19) . .
C029 C019 H01C 108.5 . .
C012 C019 H01C 108.5 . .
C029 C019 H01D 108.5 . .
C012 C019 H01D 108.5 . .
H01C C019 H01D 107.5 . .
C026 C020 C014 120.9(2) . .
C026 C020 C021 128.7(2) . .
C014 C020 C021 110.4(2) . .
O003 C021 C017 124.7(2) . .
O003 C021 C020 121.5(2) . .
C017 C021 C020 113.8(2) . .
C033 C022 C005 116.3(2) . .
C033 C022 H02A 108.2 . .
C005 C022 H02A 108.2 . .
C033 C022 H02B 108.2 . .
C005 C022 H02B 108.2 . .
H02A C022 H02B 107.4 . .
C031 C023 C014 117.6(3) . .
C031 C023 H023 121.2 . .
C014 C023 H023 121.2 . .
C025 C024 C028 120.1(3) . .
C025 C024 H024 120.0 . .
C028 C024 H024 120.0 . .
C024 C025 C016 119.9(3) . .
C024 C025 H025 120.0 . .
C016 C025 H025 120.0 . .
C032 C026 C020 118.2(3) . .
C032 C026 H026 120.9 . .
C020 C026 H026 120.9 . .
C009 C027 C035 120.9(2) . .
C009 C027 H027 119.6 . .
C035 C027 H027 119.6 . .
C024 C028 C008 119.8(3) . .
C024 C028 H028 120.1 . .
C008 C028 H028 120.1 . .
C019 C029 H02C 109.5 . .
C019 C029 H02D 109.5 . .
H02C C029 H02D 109.5 . .
C019 C029 H02E 109.5 . .
H02C C029 H02E 109.5 . .
H02D C029 H02E 109.5 . .
C034 C030 C011 120.4(3) . .
C034 C030 H030 119.8 . .
C011 C030 H030 119.8 . .
C023 C031 C032 122.2(2) . .
C023 C031 H031 118.9 . .
C032 C031 H031 118.9 . .
C026 C032 C031 120.8(3) . .
C026 C032 H032 119.6 . .
C031 C032 H032 119.6 . .
C022 C033 H03A 109.5 . .
C022 C033 H03B 109.5 . .
H03A C033 H03B 109.5 . .
C022 C033 H03C 109.5 . .
H03A C033 H03C 109.5 . .
H03B C033 H03C 109.5 . .
C030 C034 C035 120.0(3) . .
C030 C034 H034 120.0 . .
C035 C034 H034 120.0 . .
C034 C035 C027 119.9(3) . .
C034 C035 H035 120.0 . .
C027 C035 H035 120.0 . .

loop_
_geom_bond_atom_site_label_1
_geom_bond_atom_site_label_2
_geom_bond_distance
_geom_bond_site_symmetry_2
S001 C014 1.737(2) .
S001 C017 1.743(2) .
O002 C013 1.218(3) .
O003 C021 1.337(3) .
O003 H003 0.8200 .
O004 C018 1.247(3) .
C005 C010 1.514(3) .
C005 C013 1.525(3) .
C005 C022 1.540(3) .
C005 H005 0.9800 .
C006 C016 1.391(3) .
C006 C008 1.391(3) .
C006 C010 1.473(3) .
C007 C010 1.347(3) .
C007 C009 1.484(3) .
C007 C012 1.523(3) .
C008 C028 1.385(3) .
C008 H008 0.9300 .
C009 C027 1.386(3) .
C009 C011 1.392(3) .
C011 C030 1.381(3) .
C011 H011 0.9300 .
C012 C013 1.532(3) .
C012 C015 1.536(3) .
C012 C019 1.540(3) .
C014 C020 1.394(3) .
C014 C023 1.406(3) .
C015 C018 1.496(3) .
C015 H01A 0.9700 .
C015 H01B 0.9700 .
C016 C025 1.384(3) .
C016 H016 0.9300 .
C017 C021 1.376(3) .
C017 C018 1.445(3) .
C019 C029 1.525(3) .
C019 H01C 0.9700 .
C019 H01D 0.9700 .
C020 C026 1.394(3) .
C020 C021 1.436(3) .
C022 C033 1.502(3) .
C022 H02A 0.9700 .
C022 H02B 0.9700 .
C023 C031 1.373(4) .
C023 H023 0.9300 .
C024 C025 1.374(4) .
C024 C028 1.378(3) .
C024 H024 0.9300 .
C025 H025 0.9300 .
C026 C032 1.381(3) .
C026 H026 0.9300 .
C027 C035 1.391(3) .
C027 H027 0.9300 .
C028 H028 0.9300 .
C029 H02C 0.9600 .
C029 H02D 0.9600 .
C029 H02E 0.9600 .
C030 C034 1.362(4) .
C030 H030 0.9300 .
C031 C032 1.382(4) .
C031 H031 0.9300 .
C032 H032 0.9300 .
C033 H03A 0.9600 .
C033 H03B 0.9600 .
C033 H03C 0.9600 .
C034 C035 1.374(4) .
C034 H034 0.9300 .
C035 H035 0.9300 .
